data_2012610
loop_
_publ_author_name
'Mohamed, Ahmed A.'
'Fackler, John P. Jr'

_publ_section_title
;
 Bis(3,5-dimethylpyrazole-\k<i>N</i>^2^)silver(I) nitrate
;
_journal_issue 4
_journal_name_full 'Acta Crystallographica Section C'
_journal_page_first m228
_journal_page_last m229
_journal_paper_doi 10.1107/S0108270102002044
_journal_volume 58
_journal_year 2002
_chemical_formula_iupac '[Ag (C5 H7 N2)2] (N O3)'
_chemical_formula_moiety 'C10 H16 Ag N4 1+, N1 O3 1-'
_chemical_formula_sum 'C10 H16 Ag N5 O3'
_chemical_formula_weight 362.15
_chemical_name_systematic
;
?
;
_space_group_IT_number 2
_symmetry_cell_setting triclinic
_symmetry_space_group_name_Hall '-P 1'
_symmetry_space_group_name_H-M 'P -1'
_atom_sites_solution_hydrogens geom
_atom_sites_solution_primary direct
_atom_sites_solution_secondary difmap
_audit_creation_method SHELXL-97
_cell_angle_alpha 90.99(2)
_cell_angle_beta 109.47(2)
_cell_angle_gamma 101.01(3)
_cell_formula_units_Z 4
_cell_length_a 10.0300(10)
_cell_length_b 11.3360(10)
_cell_length_c 13.656(2)
_cell_measurement_reflns_used 4477
_cell_measurement_temperature 213(2)
_cell_measurement_theta_max 27.5
_cell_measurement_theta_min 2.53
_cell_volume 1431.4(4)
_computing_cell_refinement 'SAINT (Bruker, 1999)'
_computing_data_collection 'SMART (Bruker, 2001)'
_computing_data_reduction SAINT
_computing_molecular_graphics 'SHELXTL (Siemens, 1996)'
_computing_publication_material SHELXL97
_computing_structure_refinement 'SHELXL97 (Sheldrick, 1997)'
_computing_structure_solution 'SHELXS97 (Sheldrick, 1990)'
_diffrn_ambient_temperature 293(2)
_diffrn_measured_fraction_theta_full 0.978
_diffrn_measured_fraction_theta_max 0.978
_diffrn_measurement_device_type 'Bruker SMART'
_diffrn_measurement_method \w
_diffrn_radiation_monochromator graphite
_diffrn_radiation_source 'normal-focus sealed tube'
_diffrn_radiation_type MoK\a
_diffrn_radiation_wavelength 0.71073
_diffrn_reflns_av_R_equivalents 0.0219
_diffrn_reflns_av_sigmaI/netI 0.0442
_diffrn_reflns_limit_h_max 11
_diffrn_reflns_limit_h_min -11
_diffrn_reflns_limit_k_max 13
_diffrn_reflns_limit_k_min -12
_diffrn_reflns_limit_l_max 16
_diffrn_reflns_limit_l_min -10
_diffrn_reflns_number 7378
_diffrn_reflns_theta_full 25.00
_diffrn_reflns_theta_max 25.00
_diffrn_reflns_theta_min 1.84
_diffrn_standards_decay_% <2
_diffrn_standards_number 0
_exptl_absorpt_coefficient_mu 1.420
_exptl_absorpt_correction_T_max 0.884
_exptl_absorpt_correction_T_min 0.703
_exptl_absorpt_correction_type multi-scan
_exptl_absorpt_process_details '(SADABS; Blessing, 1995)'
_exptl_crystal_colour colourless
_exptl_crystal_density_diffrn 1.680
_exptl_crystal_density_method 'not measured'
_exptl_crystal_description plate
_exptl_crystal_F_000 728
_exptl_crystal_size_max 0.455
_exptl_crystal_size_mid 0.117
_exptl_crystal_size_min 0.087
_refine_diff_density_max 1.137
_refine_diff_density_min -1.015
_refine_ls_extinction_method none
_refine_ls_goodness_of_fit_ref 1.064
_refine_ls_hydrogen_treatment constr
_refine_ls_matrix_type full
_refine_ls_number_parameters 351
_refine_ls_number_reflns 4913
_refine_ls_number_restraints 0
_refine_ls_restrained_S_all 1.064
_refine_ls_R_factor_all 0.0559
_refine_ls_R_factor_gt 0.0400
_refine_ls_shift/su_max 0.022
_refine_ls_shift/su_mean 0.001
_refine_ls_structure_factor_coef Fsqd
_refine_ls_weighting_details 'calc w = 1/[\s^2^(Fo^2^)+(0.037P)^2^+1.000P] where P = (Fo^2^+2Fc^2^)/3'
_refine_ls_weighting_scheme calc
_refine_ls_wR_factor_gt 0.0881
_refine_ls_wR_factor_ref 0.0943
_reflns_number_gt 3871
_reflns_number_total 4913
_reflns_threshold_expression I>2\s(I)
_cod_data_source_file bk1637.cif
_cod_data_source_block I
_cod_original_cell_volume 1431.4(3)
_cod_database_code 2012610
_cod_database_fobs_code 2012610

loop_
_symmetry_equiv_pos_as_xyz
'x, y, z'
'-x, -y, -z'

loop_
_atom_site_label
_atom_site_fract_x
_atom_site_fract_y
_atom_site_fract_z
_atom_site_U_iso_or_equiv
_atom_site_adp_type
_atom_site_calc_flag
_atom_site_refinement_flags
_atom_site_occupancy
_atom_site_disorder_assembly
_atom_site_disorder_group
_atom_site_type_symbol
Ag1 1.13535(4) 1.11512(3) 1.37322(3) 0.04379(13) Uani d . 1 . . Ag
Ag2 0.63916(4) 0.63958(3) 0.88521(3) 0.03984(13) Uani d . 1 . . Ag
N1 1.0365(4) 1.2331(3) 1.1675(3) 0.0347(9) Uani d . 1 . . N
H1D 0.9995 1.1620 1.1360 0.042 Uiso calc R 1 . . H
N2 1.1037(4) 1.2546(3) 1.2720(3) 0.0354(9) Uani d . 1 . . N
N3 1.1544(4) 0.9791(3) 1.4786(3) 0.0360(9) Uani d . 1 . . N
N4 1.2254(4) 1.0088(3) 1.5825(3) 0.0344(9) Uani d . 1 . . N
H4A 1.2754 1.0795 1.6088 0.041 Uiso calc R 1 . . H
N5 0.6696(4) 0.8963(3) 0.8080(3) 0.0343(9) Uani d . 1 . . N
H5D 0.7234 0.9255 0.8702 0.041 Uiso calc R 1 . . H
N6 0.6055(4) 0.7774(3) 0.7813(3) 0.0344(9) Uani d . 1 . . N
N7 0.6555(4) 0.4905(3) 0.9781(3) 0.0308(8) Uani d . 1 . . N
N8 0.5927(4) 0.3762(3) 0.9345(3) 0.0321(9) Uani d . 1 . . N
H8B 0.5543 0.3570 0.8684 0.039 Uiso calc R 1 . . H
N9 0.8795(4) 0.9419(3) 1.0669(3) 0.0369(9) Uani d . 1 . . N
N10 0.4473(5) 0.2894(3) 0.6684(3) 0.0448(11) Uani d . 1 . . N
C1 0.9633(5) 1.3317(4) 1.0038(4) 0.0431(12) Uani d . 1 . . C
H1A 0.9323 1.2495 0.9740 0.065 Uiso calc R 1 . . H
H1B 1.0308 1.3750 0.9745 0.065 Uiso calc R 1 . . H
H1C 0.8810 1.3687 0.9889 0.065 Uiso calc R 1 . . H
C2 1.0339(5) 1.3344(3) 1.1184(4) 0.0345(10) Uani d . 1 . . C
C3 1.1050(5) 1.4272(4) 1.1957(4) 0.0393(12) Uani d . 1 . . C
H3A 1.1226 1.5092 1.1867 0.047 Uiso calc R 1 . . H
C4 1.1453(5) 1.3747(4) 1.2893(4) 0.0378(11) Uani d . 1 . . C
C5 1.2211(6) 1.4338(4) 1.3974(4) 0.0595(15) Uani d . 1 . . C
H5A 1.2601 1.3758 1.4429 0.089 Uiso calc R 1 . . H
H5B 1.1538 1.4649 1.4214 0.089 Uiso calc R 1 . . H
H5C 1.2982 1.4988 1.3975 0.089 Uiso calc R 1 . . H
C6 0.9983(6) 0.7969(4) 1.3669(4) 0.0533(14) Uani d . 1 . . C
H6A 0.9880 0.8529 1.3143 0.080 Uiso calc R 1 . . H
H6B 0.9047 0.7611 1.3692 0.080 Uiso calc R 1 . . H
H6C 1.0428 0.7350 1.3507 0.080 Uiso calc R 1 . . H
C7 1.0908(5) 0.8621(3) 1.4707(4) 0.0342(10) Uani d . 1 . . C
C8 1.1223(5) 0.8199(3) 1.5690(4) 0.0357(11) Uani d . 1 . . C
H8A 1.0911 0.7422 1.5845 0.043 Uiso calc R 1 . . H
C9 1.2088(5) 0.9157(3) 1.6391(3) 0.0339(10) Uani d . 1 . . C
C10 1.2773(5) 0.9259(4) 1.7547(4) 0.0475(12) Uani d . 1 . . C
H10A 1.2827 1.0058 1.7822 0.071 Uiso calc R 1 . . H
H10B 1.3730 0.9102 1.7729 0.071 Uiso calc R 1 . . H
H10C 1.2204 0.8683 1.7834 0.071 Uiso calc R 1 . . H
C11 0.4445(6) 0.6525(4) 0.6212(4) 0.0555(14) Uani d . 1 . . C
H11A 0.4780 0.5874 0.6594 0.083 Uiso calc R 1 . . H
H11B 0.4536 0.6465 0.5536 0.083 Uiso calc R 1 . . H
H11C 0.3450 0.6482 0.6134 0.083 Uiso calc R 1 . . H
C12 0.5330(5) 0.7697(4) 0.6788(4) 0.0365(11) Uani d . 1 . . C
C13 0.5519(5) 0.8837(4) 0.6418(4) 0.0429(12) Uani d . 1 . . C
H13A 0.5129 0.9026 0.5734 0.051 Uiso calc R 1 . . H
C14 0.6394(5) 0.9622(3) 0.7262(4) 0.0347(10) Uani d . 1 . . C
C15 0.6953(5) 1.0954(4) 0.7378(4) 0.0481(13) Uani d . 1 . . C
H15A 0.7970 1.1133 0.7771 0.072 Uiso calc R 1 . . H
H15B 0.6454 1.1341 0.7736 0.072 Uiso calc R 1 . . H
H15C 0.6795 1.1245 0.6701 0.072 Uiso calc R 1 . . H
C16 0.5368(5) 0.1645(3) 0.9785(4) 0.0451(13) Uani d . 1 . . C
H16A 0.4720 0.1515 0.9076 0.068 Uiso calc R 1 . . H
H16B 0.4853 0.1341 1.0238 0.068 Uiso calc R 1 . . H
H16C 0.6142 0.1230 0.9861 0.068 Uiso calc R 1 . . H
C17 0.5975(5) 0.2966(3) 1.0065(3) 0.0316(10) Uani d . 1 . . C
C18 0.6648(5) 0.3622(3) 1.1019(4) 0.0336(10) Uani d . 1 . . C
H18A 0.6837 0.3325 1.1671 0.040 Uiso calc R 1 . . H
C19 0.6992(4) 0.4824(3) 1.0811(3) 0.0307(10) Uani d . 1 . . C
C20 0.7729(5) 0.5900(4) 1.1576(4) 0.0451(12) Uani d . 1 . . C
H20A 0.7756 0.6615 1.1211 0.068 Uiso calc R 1 . . H
H20B 0.8698 0.5826 1.1964 0.068 Uiso calc R 1 . . H
H20C 0.7207 0.5951 1.2045 0.068 Uiso calc R 1 . . H
O1 0.8255(4) 0.8369(3) 1.0302(3) 0.0665(12) Uani d . 1 . . O
O2 0.9716(4) 0.9676(3) 1.1554(3) 0.0578(10) Uani d . 1 . . O
O3 0.8419(4) 1.0251(3) 1.0123(3) 0.0540(10) Uani d . 1 . . O
O4 0.4103(5) 0.2569(4) 0.5752(3) 0.0844(14) Uani d . 1 . . O
O5 0.5410(5) 0.3810(3) 0.7099(3) 0.0757(13) Uani d . 1 . . O
O6 0.3939(4) 0.2258(3) 0.7247(3) 0.0588(10) Uani d . 1 . . O

loop_
_atom_site_aniso_label
_atom_site_aniso_U_11
_atom_site_aniso_U_22
_atom_site_aniso_U_33
_atom_site_aniso_U_12
_atom_site_aniso_U_13
_atom_site_aniso_U_23
Ag1 0.0531(3) 0.0446(2) 0.0421(2) 0.01650(16) 0.02301(19) 0.01914(16)
Ag2 0.0406(2) 0.03845(19) 0.0433(3) 0.01120(15) 0.01593(18) 0.01510(16)
N1 0.037(2) 0.0322(17) 0.033(2) 0.0043(15) 0.0118(17) 0.0027(16)
N2 0.040(2) 0.0368(18) 0.031(2) 0.0104(15) 0.0134(17) 0.0078(16)
N3 0.038(2) 0.0372(18) 0.030(2) 0.0061(15) 0.0085(17) 0.0041(16)
N4 0.034(2) 0.0302(16) 0.033(2) 0.0034(14) 0.0047(17) 0.0013(16)
N5 0.034(2) 0.0366(17) 0.031(2) 0.0072(15) 0.0086(17) 0.0029(16)
N6 0.034(2) 0.0335(17) 0.036(2) 0.0073(15) 0.0120(17) 0.0052(16)
N7 0.034(2) 0.0287(16) 0.030(2) 0.0054(14) 0.0120(17) 0.0012(15)
N8 0.034(2) 0.0316(16) 0.027(2) 0.0053(14) 0.0074(16) -0.0030(15)
N9 0.038(2) 0.0362(18) 0.036(2) 0.0047(16) 0.0140(18) -0.0028(17)
N10 0.059(3) 0.0337(19) 0.034(3) 0.0085(18) 0.007(2) -0.0021(18)
C1 0.043(3) 0.046(2) 0.038(3) 0.012(2) 0.009(2) 0.011(2)
C2 0.034(3) 0.035(2) 0.038(3) 0.0118(18) 0.014(2) 0.010(2)
C3 0.048(3) 0.030(2) 0.039(3) 0.0069(19) 0.014(2) 0.007(2)
C4 0.037(3) 0.039(2) 0.039(3) 0.0062(19) 0.017(2) 0.003(2)
C5 0.067(4) 0.061(3) 0.042(3) 0.004(3) 0.012(3) -0.004(3)
C6 0.058(3) 0.051(3) 0.039(3) -0.001(2) 0.010(3) -0.008(2)
C7 0.034(3) 0.035(2) 0.034(3) 0.0065(18) 0.013(2) 0.0015(19)
C8 0.036(3) 0.032(2) 0.042(3) 0.0058(17) 0.016(2) 0.008(2)
C9 0.034(3) 0.036(2) 0.033(3) 0.0112(18) 0.010(2) 0.0057(19)
C10 0.047(3) 0.057(3) 0.036(3) 0.013(2) 0.010(2) 0.009(2)
C11 0.058(4) 0.049(3) 0.051(4) 0.003(2) 0.013(3) -0.007(2)
C12 0.038(3) 0.039(2) 0.035(3) 0.0118(19) 0.014(2) 0.004(2)
C13 0.046(3) 0.051(3) 0.032(3) 0.019(2) 0.009(2) 0.011(2)
C14 0.030(2) 0.037(2) 0.042(3) 0.0108(18) 0.016(2) 0.011(2)
C15 0.053(3) 0.040(2) 0.057(3) 0.016(2) 0.023(3) 0.010(2)
C16 0.052(3) 0.031(2) 0.047(3) 0.0027(19) 0.013(2) -0.003(2)
C17 0.032(2) 0.0303(19) 0.034(3) 0.0075(17) 0.013(2) 0.0041(18)
C18 0.036(3) 0.037(2) 0.030(3) 0.0099(18) 0.012(2) 0.0049(19)
C19 0.030(2) 0.0330(19) 0.032(3) 0.0087(17) 0.013(2) 0.0026(18)
C20 0.047(3) 0.039(2) 0.044(3) 0.006(2) 0.011(2) -0.007(2)
O1 0.077(3) 0.0333(16) 0.070(3) -0.0009(16) 0.008(2) -0.0077(17)
O2 0.060(2) 0.063(2) 0.037(2) 0.0139(17) -0.0003(18) -0.0058(17)
O3 0.071(3) 0.0379(16) 0.044(2) 0.0144(16) 0.0070(18) 0.0064(15)
O4 0.124(4) 0.080(3) 0.030(2) 0.001(2) 0.012(2) -0.007(2)
O5 0.097(3) 0.0482(19) 0.060(3) -0.022(2) 0.019(2) -0.0059(18)
O6 0.066(3) 0.0550(19) 0.060(3) 0.0025(17) 0.034(2) 0.0043(18)

loop_
_atom_type_symbol
_atom_type_description
_atom_type_scat_dispersion_real
_atom_type_scat_dispersion_imag
_atom_type_scat_source
C C 0.0033 0.0016 'International Tables Vol C Tables 4.2.6.8 and 6.1.1.4'
H H 0.0000 0.0000 'International Tables Vol C Tables 4.2.6.8 and 6.1.1.4'
N N 0.0061 0.0033 'International Tables Vol C Tables 4.2.6.8 and 6.1.1.4'
Ag Ag -0.8971 1.1015 'International Tables Vol C Tables 4.2.6.8 and 6.1.1.4'
O O 0.0106 0.0060 'International Tables Vol C Tables 4.2.6.8 and 6.1.1.4'

loop_
_geom_angle_atom_site_label_1
_geom_angle_atom_site_label_2
_geom_angle_atom_site_label_3
_geom_angle
_geom_angle_publ_flag
N2 Ag1 N3 175.51(14) y
N6 Ag2 N7 174.44(12) y
C2 N1 N2 112.8(3) ?
C2 N1 H1D 123.6 ?
N2 N1 H1D 123.6 ?
C4 N2 N1 105.1(3) ?
C4 N2 Ag1 131.9(3) ?
N1 N2 Ag1 123.0(2) y
C7 N3 N4 105.0(3) ?
C7 N3 Ag1 133.9(3) ?
N4 N3 Ag1 120.3(2) y
C9 N4 N3 112.4(3) ?
C9 N4 H4A 123.8 ?
N3 N4 H4A 123.8 ?
C14 N5 N6 112.3(3) ?
C14 N5 H5D 123.9 ?
N6 N5 H5D 123.9 ?
C12 N6 N5 105.1(3) ?
C12 N6 Ag2 130.3(3) ?
N5 N6 Ag2 124.3(3) y
C19 N7 N8 105.5(3) ?
C19 N7 Ag2 132.8(3) ?
N8 N7 Ag2 120.8(3) y
C17 N8 N7 112.1(3) ?
C17 N8 H8B 124.0 ?
N7 N8 H8B 124.0 ?
O1 N9 O2 122.2(4) ?
O1 N9 O3 118.7(4) ?
O2 N9 O3 119.1(3) ?
O4 N10 O5 122.5(5) ?
O4 N10 O6 119.2(4) ?
O5 N10 O6 118.2(4) ?
C2 C1 H1A 109.5 ?
C2 C1 H1B 109.5 ?
H1A C1 H1B 109.5 ?
C2 C1 H1C 109.5 ?
H1A C1 H1C 109.5 ?
H1B C1 H1C 109.5 ?
N1 C2 C3 105.4(4) ?
N1 C2 C1 121.8(4) ?
C3 C2 C1 132.8(4) ?
C2 C3 C4 106.8(4) ?
C2 C3 H3A 126.6 ?
C4 C3 H3A 126.6 ?
N2 C4 C3 110.0(4) ?
N2 C4 C5 120.9(4) ?
C3 C4 C5 129.1(4) ?
C4 C5 H5A 109.5 ?
C4 C5 H5B 109.5 ?
H5A C5 H5B 109.5 ?
C4 C5 H5C 109.5 ?
H5A C5 H5C 109.5 ?
H5B C5 H5C 109.5 ?
C7 C6 H6A 109.5 ?
C7 C6 H6B 109.5 ?
H6A C6 H6B 109.5 ?
C7 C6 H6C 109.5 ?
H6A C6 H6C 109.5 ?
H6B C6 H6C 109.5 ?
N3 C7 C8 110.0(4) ?
N3 C7 C6 120.8(4) ?
C8 C7 C6 129.2(4) ?
C9 C8 C7 106.6(4) ?
C9 C8 H8A 126.7 ?
C7 C8 H8A 126.7 ?
N4 C9 C8 106.1(4) ?
N4 C9 C10 122.3(4) ?
C8 C9 C10 131.7(4) ?
C9 C10 H10A 109.5 ?
C9 C10 H10B 109.5 ?
H10A C10 H10B 109.5 ?
C9 C10 H10C 109.5 ?
H10A C10 H10C 109.5 ?
H10B C10 H10C 109.5 ?
C12 C11 H11A 109.5 ?
C12 C11 H11B 109.5 ?
H11A C11 H11B 109.5 ?
C12 C11 H11C 109.5 ?
H11A C11 H11C 109.5 ?
H11B C11 H11C 109.5 ?
N6 C12 C13 109.9(4) ?
N6 C12 C11 120.9(4) ?
C13 C12 C11 129.1(4) ?
C14 C13 C12 106.4(4) ?
C14 C13 H13A 126.8 ?
C12 C13 H13A 126.8 ?
N5 C14 C13 106.4(4) ?
N5 C14 C15 121.4(4) ?
C13 C14 C15 132.2(4) ?
C14 C15 H15A 109.5 ?
C14 C15 H15B 109.5 ?
H15A C15 H15B 109.5 ?
C14 C15 H15C 109.5 ?
H15A C15 H15C 109.5 ?
H15B C15 H15C 109.5 ?
C17 C16 H16A 109.5 ?
C17 C16 H16B 109.5 ?
H16A C16 H16B 109.5 ?
C17 C16 H16C 109.5 ?
H16A C16 H16C 109.5 ?
H16B C16 H16C 109.5 ?
N8 C17 C18 106.3(3) ?
N8 C17 C16 122.5(4) ?
C18 C17 C16 131.2(4) ?
C17 C18 C19 106.3(4) ?
C17 C18 H18A 126.9 ?
C19 C18 H18A 126.9 ?
N7 C19 C18 109.8(4) ?
N7 C19 C20 122.3(4) ?
C18 C19 C20 127.8(4) ?
C19 C20 H20A 109.5 ?
C19 C20 H20B 109.5 ?
H20A C20 H20B 109.5 ?
C19 C20 H20C 109.5 ?
H20A C20 H20C 109.5 ?
H20B C20 H20C 109.5 ?
N9 O2 Ag1 156.9(3) ?

loop_
_geom_bond_atom_site_label_1
_geom_bond_atom_site_label_2
_geom_bond_site_symmetry_2
_geom_bond_distance
_geom_bond_publ_flag
Ag1 N2 . 2.119(3) y
Ag1 N3 . 2.120(3) y
Ag1 O2 . 3.140(3) ?
Ag1 Ag2 . 8.0395(8) ?
Ag2 N6 . 2.127(3) y
Ag2 N7 . 2.129(3) y
N1 C2 . 1.340(5) ?
N1 N2 . 1.354(5) ?
N1 H1D . 0.8600 ?
N2 C4 . 1.337(5) ?
N3 C7 . 1.342(5) ?
N3 N4 . 1.361(5) ?
N4 C9 . 1.336(5) ?
N4 H4A . 0.8600 ?
N5 C14 . 1.337(5) ?
N5 N6 . 1.364(4) ?
N5 H5D . 0.8600 ?
N6 C12 . 1.338(5) ?
N7 C19 . 1.337(5) ?
N7 N8 . 1.357(4) ?
N8 C17 . 1.343(5) ?
N8 H8B . 0.8600 ?
N9 O1 . 1.230(4) ?
N9 O2 . 1.241(4) ?
N9 O3 . 1.249(4) ?
N10 O4 . 1.230(5) ?
N10 O5 . 1.238(5) ?
N10 O6 . 1.242(5) ?
C1 C2 . 1.484(6) ?
C1 H1A . 0.9600 ?
C1 H1B . 0.9600 ?
C1 H1C . 0.9600 ?
C2 C3 . 1.379(6) ?
C3 C4 . 1.388(6) ?
C3 H3A . 0.9300 ?
C4 C5 . 1.493(6) ?
C5 H5A . 0.9600 ?
C5 H5B . 0.9600 ?
C5 H5C . 0.9600 ?
C6 C7 . 1.498(6) ?
C6 H6A . 0.9600 ?
C6 H6B . 0.9600 ?
C6 H6C . 0.9600 ?
C7 C8 . 1.388(6) ?
C8 C9 . 1.377(6) ?
C8 H8A . 0.9300 ?
C9 C10 . 1.489(6) ?
C10 H10A . 0.9600 ?
C10 H10B . 0.9600 ?
C10 H10C . 0.9600 ?
C11 C12 . 1.489(6) ?
C11 H11A . 0.9600 ?
C11 H11B . 0.9600 ?
C11 H11C . 0.9600 ?
C12 C13 . 1.398(6) ?
C13 C14 . 1.372(6) ?
C13 H13A . 0.9300 ?
C14 C15 . 1.493(5) ?
C15 H15A . 0.9600 ?
C15 H15B . 0.9600 ?
C15 H15C . 0.9600 ?
C16 C17 . 1.495(5) ?
C16 H16A . 0.9600 ?
C16 H16B . 0.9600 ?
C16 H16C . 0.9600 ?
C17 C18 . 1.376(6) ?
C18 C19 . 1.399(5) ?
C18 H18A . 0.9300 ?
C19 C20 . 1.490(6) ?
C20 H20A . 0.9600 ?
C20 H20B . 0.9600 ?
C20 H20C . 0.9600 ?

loop_
_geom_hbond_atom_site_label_D
_geom_hbond_atom_site_label_H
_geom_hbond_atom_site_label_A
_geom_hbond_site_symmetry_A
_geom_hbond_distance_DH
_geom_hbond_distance_HA
_geom_hbond_distance_DA
_geom_hbond_angle_DHA
N1 H1D O2 . 0.86 2.20 2.945(5) 145
N1 H1D O3 . 0.86 2.23 3.029(5) 155
N1 H1D N9 . 0.86 2.56 3.417(5) 171
N4 H4A O6 1_666 0.86 2.14 2.956(5) 159
N4 H4A O4 1_666 0.86 2.34 3.083(5) 144
N4 H4A N10 1_666 0.86 2.59 3.446(5) 171
N5 H5D O3 . 0.86 2.08 2.930(5) 170
N5 H5D O1 . 0.86 2.41 3.069(5) 134
N5 H5D N9 . 0.86 2.60 3.430(5) 162
N8 H8B O5 . 0.86 2.15 2.937(5) 153
N8 H8B O6 . 0.86 2.35 3.133(5) 151
N8 H8B N10 . 0.86 2.62 3.477(5) 177
